data_1551856
loop_
_publ_author_name
'Bolla, Geetha'
'Nangia, Ashwini'

_publ_section_title
;
 Supramolecular synthon hierarchy in sulfonamide cocrystals with
 <i>syn</i>-amides and <i>N</i>-oxides
;
_journal_issue 4
_journal_name_full IUCrJ
_journal_page_first
;
;
_journal_paper_doi 10.1107/S2052252519005037
_journal_volume 6
_journal_year 2019
_chemical_formula_moiety 'C17 H14 F3 N3 O2 S, C7 H6 F3 N O'
_chemical_formula_sum 'C24 H20 F6 N4 O3 S'
_chemical_formula_weight 558.50
_chemical_melting_point 396
_chemical_name_common CELMeTFHP
_space_group_crystal_system triclinic
_space_group_IT_number 2
_space_group_name_Hall '-P 1'
_space_group_name_H-M_alt 'P -1'
_symmetry_space_group_name_Hall '-P 1'
_symmetry_space_group_name_H-M 'P -1'
_atom_sites_solution_hydrogens mixed
_audit_creation_date 2017-06-24
_audit_creation_method
;
Olex2 1.2
(compiled 2017.03.28 svn.r3405 for OlexSys, GUI svn.r5337)
;
_cell_angle_alpha 100.170(2)
_cell_angle_beta 95.715(2)
_cell_angle_gamma 104.444(2)
_cell_formula_units_Z 2
_cell_length_a 7.4563(9)
_cell_length_b 13.0100(15)
_cell_length_c 13.7231(16)
_cell_measurement_reflns_used 6825
_cell_measurement_temperature 298(2)
_cell_measurement_theta_max 26.01
_cell_measurement_theta_min 2.47
_cell_volume 1254.4(3)
_computing_cell_refinement 'SAINT v6.45A (Bruker, 2003)'
_computing_data_collection 'SMART v5.630 (Bruker, 2003)'
_computing_data_reduction 'SAINT v6.45A (Bruker, 2003)'
_computing_molecular_graphics 'Olex2 (Dolomanov et al., 2009)'
_computing_publication_material 'Olex2 (Dolomanov et al., 2009)'
_computing_structure_refinement 'ShelXL (Sheldrick, 2015)'
_computing_structure_solution 'SHELXS-97 (Sheldrick, 1990)'
_diffrn_ambient_temperature 298
_diffrn_measured_fraction_theta_full 0.998
_diffrn_measured_fraction_theta_max 0.998
_diffrn_measurement_device_type 'CCD area detector'
_diffrn_measurement_method 'phi and omega scans'
_diffrn_radiation_monochromator graphite
_diffrn_radiation_type MoK\a
_diffrn_radiation_wavelength 0.71073
_diffrn_reflns_av_R_equivalents 0.0312
_diffrn_reflns_av_unetI/netI 0.0335
_diffrn_reflns_Laue_measured_fraction_full 0.998
_diffrn_reflns_Laue_measured_fraction_max 0.998
_diffrn_reflns_limit_h_max 8
_diffrn_reflns_limit_h_min -8
_diffrn_reflns_limit_k_max 15
_diffrn_reflns_limit_k_min -15
_diffrn_reflns_limit_l_max 16
_diffrn_reflns_limit_l_min -16
_diffrn_reflns_number 12175
_diffrn_reflns_point_group_measured_fraction_full 0.998
_diffrn_reflns_point_group_measured_fraction_max 0.998
_diffrn_reflns_theta_full 24.999
_diffrn_reflns_theta_max 24.999
_diffrn_reflns_theta_min 1.525
_diffrn_source_current 30.0
_diffrn_source_power 1.35
_diffrn_source_voltage 45.0
_exptl_absorpt_coefficient_mu 0.208
_exptl_absorpt_correction_type none
_exptl_crystal_colour COLORLESS
_exptl_crystal_density_diffrn 1.479
_exptl_crystal_density_method 'not measured'
_exptl_crystal_description BLOCK
_exptl_crystal_F_000 572
_exptl_crystal_size_max 0.24
_exptl_crystal_size_mid 0.22
_exptl_crystal_size_min 0.22
_refine_diff_density_max 0.459
_refine_diff_density_min -0.270
_refine_diff_density_rms 0.047
_refine_ls_extinction_method none
_refine_ls_goodness_of_fit_ref 1.080
_refine_ls_hydrogen_treatment mixed
_refine_ls_matrix_type full
_refine_ls_number_parameters 357
_refine_ls_number_reflns 4420
_refine_ls_number_restraints 0
_refine_ls_restrained_S_all 1.080
_refine_ls_R_factor_all 0.0624
_refine_ls_R_factor_gt 0.0527
_refine_ls_shift/su_max 0.000
_refine_ls_shift/su_mean 0.000
_refine_ls_structure_factor_coef Fsqd
_refine_ls_weighting_details 'w=1/[\s^2^(Fo^2^)+(0.0650P)^2^+0.5693P] where P=(Fo^2^+2Fc^2^)/3'
_refine_ls_weighting_scheme calc
_refine_ls_wR_factor_gt 0.1321
_refine_ls_wR_factor_ref 0.1381
_reflns_Friedel_coverage 0.000
_reflns_number_gt 3763
_reflns_number_total 4420
_reflns_threshold_expression 'I > 2\s(I)'
_cod_data_source_file lq5020.cif
_cod_data_source_block CELMeTFHP
_cod_database_code 1551856
_publcif_datablock.id {8762cd67-4c1d-432e-8c67-3333d883b5bd}

_shelx_shelxl_version_number 2016/6
_shelx_space_group_comment
;
The symmetry employed for this shelxl refinement is uniquely defined
by the following loop, which should always be used as a source of
symmetry information in preference to the above space-group names.
They are only intended as comments.
;
_olex2_refinement_description
;
1. Fixed Uiso
 At 1.2 times of:
  All C(H) groups
 At 1.5 times of:
  All C(H,H,H) groups
2.a Aromatic/amide H refined with riding coordinates:
 C16(H16), C14(H14), C17(H17), C13(H13), C2(H2), C6(H6), C10(H10), C9(H9),
 C7(H7), C19(H19), C21(H21)
2.b Idealised Me refined as rotating group:
 C11(H11A,H11B,H11C), C24(H24A,H24B,H24C)
;
_olex2_submission_special_instructions 'No special instructions were received'

loop_
_space_group_symop_operation_xyz
'x, y, z'
'-x, -y, -z'

loop_
_atom_site_label
_atom_site_type_symbol
_atom_site_fract_x
_atom_site_fract_y
_atom_site_fract_z
_atom_site_U_iso_or_equiv
_atom_site_adp_type
_atom_site_occupancy
_atom_site_site_symmetry_order
_atom_site_calc_flag
_atom_site_refinement_flags_posn
S1 S 1.14147(8) 0.63628(5) 0.12611(5) 0.03992(19) Uani 1 1 d .
O1 O 1.2930(2) 0.71629(14) 0.19019(14) 0.0532(5) Uani 1 1 d .
O2 O 1.1598(2) 0.52873(13) 0.09617(13) 0.0467(4) Uani 1 1 d .
N1 N 0.3465(3) 0.46523(16) 0.29332(16) 0.0489(5) Uani 1 1 d .
N2 N 0.4741(3) 0.56127(16) 0.33318(15) 0.0449(5) Uani 1 1 d .
C15 C 0.9419(3) 0.62442(18) 0.18766(18) 0.0395(5) Uani 1 1 d .
C12 C 0.6355(3) 0.58790(19) 0.28517(18) 0.0418(6) Uani 1 1 d .
C16 C 0.7657(3) 0.5720(2) 0.13346(19) 0.0454(6) Uani 1 1 d .
H16 H 0.751513 0.548583 0.064377 0.054 Uiso 1 1 calc R
N3 N 1.1025(3) 0.6776(2) 0.02531(19) 0.0472(5) Uani 1 1 d .
C14 C 0.9642(4) 0.6597(2) 0.29011(19) 0.0469(6) Uani 1 1 d .
H14 H 1.082369 0.696214 0.325820 0.056 Uiso 1 1 calc R
F2 F 0.0143(3) 0.31991(19) 0.40492(19) 0.1126(8) Uani 1 1 d .
C17 C 0.6123(3) 0.5550(2) 0.18227(19) 0.0450(6) Uani 1 1 d .
H17 H 0.493329 0.521404 0.146242 0.054 Uiso 1 1 calc R
C1 C 0.2169(4) 0.4603(2) 0.3528(2) 0.0522(7) Uani 1 1 d .
C13 C 0.8106(4) 0.6407(2) 0.33941(19) 0.0490(6) Uani 1 1 d .
H13 H 0.824773 0.663329 0.408590 0.059 Uiso 1 1 calc R
C3 C 0.4241(4) 0.6165(2) 0.4163(2) 0.0482(6) Uani 1 1 d .
C5 C 0.5266(4) 0.7266(2) 0.47125(19) 0.0482(6) Uani 1 1 d .
F3 F 0.0577(4) 0.29004(19) 0.2561(2) 0.1263(10) Uani 1 1 d .
C2 C 0.2595(4) 0.5511(2) 0.4307(2) 0.0558(7) Uani 1 1 d .
H2 H 0.190033 0.564351 0.481827 0.067 Uiso 1 1 calc R
C6 C 0.5654(4) 0.7488(2) 0.5747(2) 0.0596(7) Uani 1 1 d .
H6 H 0.527352 0.693649 0.609180 0.072 Uiso 1 1 calc R
C10 C 0.5809(4) 0.8104(2) 0.4222(2) 0.0588(7) Uani 1 1 d .
H10 H 0.554482 0.797726 0.352777 0.071 Uiso 1 1 calc R
F1 F -0.1053(3) 0.3938(2) 0.3043(3) 0.1442(13) Uani 1 1 d .
C8 C 0.7172(4) 0.9358(2) 0.5787(2) 0.0590(7) Uani 1 1 d .
C4 C 0.0477(5) 0.3669(3) 0.3278(3) 0.0660(8) Uani 1 1 d .
C9 C 0.6741(5) 0.9125(2) 0.4759(2) 0.0649(8) Uani 1 1 d .
H9 H 0.709479 0.968046 0.441557 0.078 Uiso 1 1 calc R
C11 C 0.8217(5) 1.0488(3) 0.6351(3) 0.0844(11) Uani 1 1 d .
H11A H 0.887463 1.045016 0.697568 0.127 Uiso 1 1 calc GR
H11B H 0.734379 1.090967 0.647717 0.127 Uiso 1 1 calc GR
H11C H 0.909702 1.082404 0.595865 0.127 Uiso 1 1 calc GR
C7 C 0.6598(5) 0.8517(3) 0.6269(2) 0.0675(8) Uani 1 1 d .
H7 H 0.685309 0.864778 0.696400 0.081 Uiso 1 1 calc R
O3 O 0.0817(2) -0.10134(14) 0.04615(15) 0.0557(5) Uani 1 1 d .
F5 F 0.8793(2) 0.06487(17) 0.16844(15) 0.0801(6) Uani 1 1 d .
C18 C 0.2324(4) -0.02811(19) 0.0740(2) 0.0456(6) Uani 1 1 d .
N4 N 0.2451(3) 0.07318(17) 0.05567(18) 0.0473(5) Uani 1 1 d .
F4 F 0.7610(3) 0.0868(2) 0.30161(14) 0.0943(7) Uani 1 1 d .
C22 C 0.4013(4) 0.1590(2) 0.0817(2) 0.0502(6) Uani 1 1 d .
F6 F 0.7148(3) -0.07218(17) 0.2131(2) 0.1101(9) Uani 1 1 d .
C19 C 0.3974(4) -0.0412(2) 0.1251(2) 0.0479(6) Uani 1 1 d .
H19 H 0.397974 -0.107936 0.140528 0.057 Uiso 1 1 calc R
C20 C 0.5544(4) 0.0431(2) 0.1517(2) 0.0488(6) Uani 1 1 d .
C21 C 0.5580(4) 0.1449(2) 0.1297(2) 0.0529(7) Uani 1 1 d .
H21 H 0.666819 0.201888 0.147821 0.064 Uiso 1 1 calc R
C23 C 0.7259(4) 0.0298(3) 0.2086(2) 0.0626(8) Uani 1 1 d .
C24 C 0.3850(5) 0.2623(2) 0.0533(3) 0.0725(9) Uani 1 1 d .
H24A H 0.507961 0.309663 0.056639 0.109 Uiso 1 1 calc GR
H24B H 0.317481 0.296968 0.098703 0.109 Uiso 1 1 calc GR
H24C H 0.319212 0.246772 -0.013679 0.109 Uiso 1 1 calc GR
H3A H 1.024(4) 0.629(2) -0.022(2) 0.049(8) Uiso 1 1 d .
H4 H 0.148(4) 0.082(2) 0.024(2) 0.049(8) Uiso 1 1 d .
H3B H 1.091(4) 0.738(2) 0.035(2) 0.054(9) Uiso 1 1 d .

loop_
_atom_site_aniso_label
_atom_site_aniso_U_11
_atom_site_aniso_U_22
_atom_site_aniso_U_33
_atom_site_aniso_U_23
_atom_site_aniso_U_13
_atom_site_aniso_U_12
S1 0.0334(3) 0.0357(3) 0.0474(4) 0.0043(3) 0.0043(3) 0.0072(2)
O1 0.0397(10) 0.0507(10) 0.0580(11) 0.0014(9) 0.0010(8) 0.0015(8)
O2 0.0433(10) 0.0432(10) 0.0545(11) 0.0065(8) 0.0054(8) 0.0166(8)
N1 0.0496(13) 0.0410(12) 0.0517(13) 0.0065(10) 0.0082(10) 0.0062(10)
N2 0.0456(12) 0.0414(11) 0.0463(12) 0.0062(9) 0.0103(10) 0.0103(9)
C15 0.0373(13) 0.0338(12) 0.0454(14) 0.0035(10) 0.0046(11) 0.0104(10)
C12 0.0411(14) 0.0405(13) 0.0444(14) 0.0055(11) 0.0088(11) 0.0134(11)
C16 0.0399(14) 0.0518(15) 0.0400(13) 0.0016(11) 0.0050(11) 0.0105(11)
N3 0.0442(13) 0.0389(13) 0.0548(14) 0.0079(11) 0.0070(11) 0.0061(11)
C14 0.0374(13) 0.0461(14) 0.0496(15) -0.0007(11) -0.0007(11) 0.0078(11)
F2 0.1062(18) 0.1019(17) 0.1099(18) 0.0401(14) 0.0240(14) -0.0233(14)
C17 0.0348(13) 0.0480(14) 0.0473(15) 0.0016(11) 0.0020(11) 0.0095(11)
C1 0.0502(16) 0.0507(15) 0.0555(16) 0.0133(13) 0.0147(13) 0.0095(12)
C13 0.0479(15) 0.0551(16) 0.0399(14) 0.0023(12) 0.0038(12) 0.0129(12)
C3 0.0499(15) 0.0484(14) 0.0489(15) 0.0091(12) 0.0125(12) 0.0169(12)
C5 0.0480(15) 0.0474(15) 0.0494(15) 0.0034(12) 0.0123(12) 0.0162(12)
F3 0.1144(19) 0.0890(16) 0.127(2) -0.0330(14) 0.0555(16) -0.0356(14)
C2 0.0552(17) 0.0567(17) 0.0556(17) 0.0080(13) 0.0209(13) 0.0132(13)
C6 0.077(2) 0.0557(17) 0.0499(17) 0.0094(13) 0.0211(15) 0.0212(15)
C10 0.074(2) 0.0518(16) 0.0470(16) 0.0085(13) 0.0050(14) 0.0141(14)
F1 0.0610(14) 0.0908(17) 0.265(4) 0.055(2) -0.0225(18) -0.0022(12)
C8 0.0567(18) 0.0557(17) 0.0613(18) -0.0015(14) 0.0100(14) 0.0187(14)
C4 0.062(2) 0.0576(18) 0.074(2) 0.0102(16) 0.0210(16) 0.0068(15)
C9 0.081(2) 0.0492(16) 0.0629(19) 0.0113(14) 0.0132(16) 0.0135(15)
C11 0.088(3) 0.061(2) 0.087(2) -0.0144(18) 0.008(2) 0.0119(18)
C7 0.086(2) 0.069(2) 0.0448(16) -0.0022(15) 0.0108(15) 0.0249(17)
O3 0.0421(10) 0.0369(9) 0.0834(14) 0.0146(9) 0.0009(9) 0.0039(8)
F5 0.0480(10) 0.1019(15) 0.0892(13) 0.0243(11) 0.0064(9) 0.0166(10)
C18 0.0452(15) 0.0354(13) 0.0542(15) 0.0084(11) 0.0088(12) 0.0076(11)
N4 0.0399(12) 0.0381(12) 0.0621(14) 0.0104(10) 0.0043(11) 0.0085(10)
F4 0.0820(14) 0.1330(19) 0.0580(12) 0.0157(12) -0.0068(10) 0.0209(13)
C22 0.0484(16) 0.0364(13) 0.0604(17) 0.0062(12) 0.0074(13) 0.0049(11)
F6 0.0746(14) 0.0731(13) 0.175(2) 0.0504(14) -0.0346(14) 0.0091(11)
C19 0.0476(15) 0.0409(14) 0.0544(16) 0.0128(12) 0.0070(12) 0.0090(12)
C20 0.0440(15) 0.0483(15) 0.0493(15) 0.0083(12) 0.0040(12) 0.0066(12)
C21 0.0461(15) 0.0416(14) 0.0620(17) 0.0086(12) 0.0034(13) -0.0009(12)
C23 0.0519(18) 0.0596(18) 0.069(2) 0.0175(15) -0.0017(15) 0.0042(14)
C24 0.063(2) 0.0422(16) 0.108(3) 0.0220(17) 0.0042(18) 0.0064(14)

loop_
_atom_type_symbol
_atom_type_description
_atom_type_scat_dispersion_real
_atom_type_scat_dispersion_imag
_atom_type_scat_source
C C 0.0033 0.0016 'International Tables Vol C Tables 4.2.6.8 and 6.1.1.4'
H H 0.0000 0.0000 'International Tables Vol C Tables 4.2.6.8 and 6.1.1.4'
N N 0.0061 0.0033 'International Tables Vol C Tables 4.2.6.8 and 6.1.1.4'
O O 0.0106 0.0060 'International Tables Vol C Tables 4.2.6.8 and 6.1.1.4'
S S 0.1246 0.1234 'International Tables Vol C Tables 4.2.6.8 and 6.1.1.4'
F F 0.0171 0.0103 'International Tables Vol C Tables 4.2.6.8 and 6.1.1.4'

loop_
_geom_angle_atom_site_label_1
_geom_angle_atom_site_label_2
_geom_angle_atom_site_label_3
_geom_angle
O1 S1 O2 118.67(11)
O1 S1 C15 107.68(11)
O1 S1 N3 108.19(13)
O2 S1 C15 106.59(11)
O2 S1 N3 106.27(13)
N3 S1 C15 109.19(12)
C1 N1 N2 104.1(2)
N1 N2 C12 116.80(19)
N1 N2 C3 112.3(2)
C3 N2 C12 130.9(2)
C16 C15 S1 119.54(19)
C14 C15 S1 119.73(19)
C14 C15 C16 120.5(2)
C17 C12 N2 117.6(2)
C17 C12 C13 120.8(2)
C13 C12 N2 121.5(2)
C17 C16 C15 119.7(2)
C15 C14 C13 119.8(2)
C16 C17 C12 119.6(2)
N1 C1 C2 112.3(2)
N1 C1 C4 118.8(3)
C2 C1 C4 128.8(3)
C14 C13 C12 119.5(2)
N2 C3 C5 125.0(2)
C2 C3 N2 105.7(2)
C2 C3 C5 129.2(2)
C6 C5 C3 120.1(2)
C10 C5 C3 121.4(2)
C10 C5 C6 118.4(3)
C3 C2 C1 105.6(2)
C7 C6 C5 120.6(3)
C9 C10 C5 119.9(3)
C9 C8 C11 121.0(3)
C9 C8 C7 117.0(3)
C7 C8 C11 122.0(3)
F2 C4 C1 112.2(3)
F3 C4 F2 105.2(3)
F3 C4 C1 113.8(3)
F3 C4 F1 107.8(3)
F1 C4 F2 103.8(3)
F1 C4 C1 113.3(3)
C10 C9 C8 122.5(3)
C6 C7 C8 121.5(3)
O3 C18 N4 119.9(2)
O3 C18 C19 124.7(2)
N4 C18 C19 115.4(2)
C22 N4 C18 125.3(2)
N4 C22 C24 116.4(2)
C21 C22 N4 118.6(2)
C21 C22 C24 125.0(2)
C20 C19 C18 120.3(2)
C19 C20 C21 121.2(2)
C19 C20 C23 120.1(2)
C21 C20 C23 118.7(2)
C22 C21 C20 119.2(2)
F5 C23 C20 112.4(3)
F4 C23 F5 105.5(2)
F4 C23 C20 111.8(3)
F6 C23 F5 106.2(3)
F6 C23 F4 107.5(3)
F6 C23 C20 113.1(2)

loop_
_geom_bond_atom_site_label_1
_geom_bond_atom_site_label_2
_geom_bond_distance
S1 O1 1.4232(18)
S1 O2 1.4314(17)
S1 C15 1.770(2)
S1 N3 1.596(2)
N1 N2 1.352(3)
N1 C1 1.323(3)
N2 C12 1.426(3)
N2 C3 1.373(3)
C15 C16 1.387(3)
C15 C14 1.379(3)
C12 C17 1.381(3)
C12 C13 1.382(4)
C16 C17 1.373(3)
C14 C13 1.379(4)
F2 C4 1.327(4)
C1 C2 1.391(4)
C1 C4 1.479(4)
C3 C5 1.471(4)
C3 C2 1.363(4)
C5 C6 1.383(4)
C5 C10 1.378(4)
F3 C4 1.296(4)
C6 C7 1.375(4)
C10 C9 1.372(4)
F1 C4 1.301(4)
C8 C9 1.376(4)
C8 C11 1.508(4)
C8 C7 1.378(4)
O3 C18 1.252(3)
F5 C23 1.332(4)
C18 N4 1.367(3)
C18 C19 1.418(4)
N4 C22 1.363(3)
F4 C23 1.322(4)
C22 C21 1.353(4)
C22 C24 1.493(4)
F6 C23 1.322(3)
C19 C20 1.356(3)
C20 C21 1.404(4)
C20 C23 1.495(4)
